data_2208790
loop_
_publ_author_name
'Yin, Cai-Xia'
'Huo, Fang-Jun'
'Yang, Pin'

_publ_section_title
;
 Morpholinium hydrogensulfate
;
_journal_coeditor_code BH6070
_journal_issue 5
_journal_name_full 'Acta Crystallographica Section E'
_journal_page_first o2084
_journal_page_last o2085
_journal_paper_doi 10.1107/S1600536806014802
_journal_volume 62
_journal_year 2006
_chemical_formula_iupac 'C4 H10 N O +, H S O4 -'
_chemical_formula_moiety 'C4 H10 N O +, H O4 S -'
_chemical_formula_sum 'C4 H11 N O5 S'
_chemical_formula_weight 185.20
_chemical_name_systematic
;
Morpholinium hydrogensulfate
;
_space_group_IT_number 62
_symmetry_cell_setting orthorhombic
_symmetry_space_group_name_Hall '-P 2c 2n'
_symmetry_space_group_name_H-M 'P n a m'
_atom_sites_solution_hydrogens geom
_atom_sites_solution_primary direct
_atom_sites_solution_secondary difmap
_audit_creation_method SHELXL97
_cell_angle_alpha 90.00
_cell_angle_beta 90.00
_cell_angle_gamma 90.00
_cell_formula_units_Z 4
_cell_length_a 8.2829(7)
_cell_length_b 9.5671(9)
_cell_length_c 9.7824(9)
_cell_measurement_reflns_used 2960
_cell_measurement_temperature 298(2)
_cell_measurement_theta_max 26.98
_cell_measurement_theta_min 2.98
_cell_volume 775.19(12)
_computing_cell_refinement 'SAINT (Bruker, 2000)'
_computing_data_collection 'SMART (Bruker, 2000)'
_computing_data_reduction SAINT
_computing_molecular_graphics 'SHELXTL (Bruker, 2000)'
_computing_publication_material SHELXTL
_computing_structure_refinement 'SHELXL97 (Sheldrick, 1997)'
_computing_structure_solution 'SHELXS97 (Sheldrick, 1997)'
_diffrn_ambient_temperature 298(2)
_diffrn_detector_area_resol_mean '100x100 microns'
_diffrn_measured_fraction_theta_full 0.996
_diffrn_measured_fraction_theta_max 0.996
_diffrn_measurement_device_type 'Bruker SMART CCD area-detector'
_diffrn_measurement_method \w
_diffrn_radiation_monochromator graphite
_diffrn_radiation_source 'fine-focus sealed tube'
_diffrn_radiation_type MoK\a
_diffrn_radiation_wavelength 0.71073
_diffrn_reflns_av_R_equivalents 0.0191
_diffrn_reflns_av_sigmaI/netI 0.0173
_diffrn_reflns_limit_h_max 9
_diffrn_reflns_limit_h_min -9
_diffrn_reflns_limit_k_max 11
_diffrn_reflns_limit_k_min -6
_diffrn_reflns_limit_l_max 11
_diffrn_reflns_limit_l_min -11
_diffrn_reflns_number 2960
_diffrn_reflns_theta_full 25.01
_diffrn_reflns_theta_max 25.01
_diffrn_reflns_theta_min 3.25
_diffrn_standards_decay_% 2.54
_diffrn_standards_interval_count 0
_diffrn_standards_interval_time 0
_diffrn_standards_number 0
_exptl_absorpt_coefficient_mu 0.396
_exptl_absorpt_correction_T_max 0.9250
_exptl_absorpt_correction_T_min 0.8577
_exptl_absorpt_correction_type multi-scan
_exptl_absorpt_process_details '(SADABS; Sheldrick, 1996)'
_exptl_crystal_colour colourless
_exptl_crystal_density_diffrn 1.587
_exptl_crystal_density_method 'not measured'
_exptl_crystal_description block
_exptl_crystal_F_000 392
_exptl_crystal_size_max 0.40
_exptl_crystal_size_mid 0.30
_exptl_crystal_size_min 0.20
_refine_diff_density_max 0.386
_refine_diff_density_min -0.259
_refine_ls_extinction_coef 0.073(6)
_refine_ls_extinction_expression Fc^*^=kFc[1+0.001xFc^2^\l^3^/sin(2\q)]^-1/4^
_refine_ls_extinction_method SHELXL97
_refine_ls_goodness_of_fit_ref 1.153
_refine_ls_hydrogen_treatment constr
_refine_ls_matrix_type full
_refine_ls_number_parameters 81
_refine_ls_number_reflns 720
_refine_ls_number_restraints 3
_refine_ls_restrained_S_all 1.227
_refine_ls_R_factor_all 0.0436
_refine_ls_R_factor_gt 0.0433
_refine_ls_shift/su_max 0.000
_refine_ls_shift/su_mean 0.000
_refine_ls_structure_factor_coef Fsqd
_refine_ls_weighting_details 'calc w=1/[\s^2^(Fo^2^)+(0.0371P)^2^+0.5414P] where P=(Fo^2^+2Fc^2^)/3'
_refine_ls_weighting_scheme calc
_refine_ls_wR_factor_gt 0.1025
_refine_ls_wR_factor_ref 0.1026
_reflns_number_gt 714
_reflns_number_total 720
_reflns_threshold_expression I>2\s(I)
_cod_data_source_file bh6070.cif
_cod_data_source_block I
_cod_database_code 2208790

loop_
_symmetry_equiv_pos_as_xyz
'x, y, z'
'-x+1/2, y+1/2, -z'
'-x, -y, z+1/2'
'x+1/2, -y+1/2, -z+1/2'
'-x, -y, -z'
'x-1/2, -y-1/2, z'
'x, y, -z-1/2'
'-x-1/2, y-1/2, z-1/2'

loop_
_atom_site_type_symbol
_atom_site_label
_atom_site_fract_x
_atom_site_fract_y
_atom_site_fract_z
_atom_site_U_iso_or_equiv
_atom_site_adp_type
_atom_site_calc_flag
_atom_site_refinement_flags
_atom_site_occupancy
_atom_site_disorder_assembly
_atom_site_disorder_group
S S1 0.16006(11) 0.13830(10) 0.2500 0.0569(4) Uani d SD 1 . .
O O11 0.2977(4) 0.0554(4) 0.2500 0.0896(11) Uani d S 1 A .
O O12 0.0521(15) 0.0708(10) 0.3528(11) 0.091(3) Uani d PD 0.50 A 1
H H12 0.0112 0.1311 0.4013 0.109 Uiso calc PR 0.50 A 1
O O13 0.2010(10) 0.2643(7) 0.3228(8) 0.120(3) Uani d P 0.50 . 1
O O14 0.065(2) 0.121(2) 0.3632(12) 0.079(7) Uani d PD 0.25 A 2
O O15 0.132(2) 0.2210(18) 0.3644(11) 0.131(8) Uani d PD 0.25 A 2
N N1 0.2586(3) 0.5454(3) 0.2500 0.0466(7) Uani d S 1 . .
H H1A 0.3512 0.5947 0.2500 0.056 Uiso calc SR 1 . .
H H1D 0.2840 0.4539 0.2500 0.056 Uiso calc SR 1 . .
C C1 0.1139(4) 0.7293(3) 0.3691(3) 0.0585(7) Uani d . 1 . .
H H1B 0.0509 0.7516 0.4498 0.070 Uiso calc R 1 . .
H H1C 0.2088 0.7888 0.3687 0.070 Uiso calc R 1 . .
C C2 0.1646(3) 0.5790(3) 0.3739(3) 0.0533(7) Uani d . 1 . .
H H2A 0.2298 0.5624 0.4547 0.064 Uiso calc R 1 . .
H H2B 0.0700 0.5194 0.3789 0.064 Uiso calc R 1 . .
O O1 0.0204(3) 0.7554(3) 0.2500 0.0568(7) Uani d S 1 . .

loop_
_atom_site_aniso_label
_atom_site_aniso_U_11
_atom_site_aniso_U_22
_atom_site_aniso_U_33
_atom_site_aniso_U_12
_atom_site_aniso_U_13
_atom_site_aniso_U_23
S1 0.0468(6) 0.0532(6) 0.0706(7) 0.0128(4) 0.000 0.000
O11 0.0575(18) 0.082(2) 0.129(3) 0.0205(16) 0.000 0.000
O12 0.069(4) 0.081(5) 0.122(7) -0.029(3) 0.027(4) -0.041(4)
O13 0.139(6) 0.054(3) 0.166(8) -0.030(3) 0.055(5) -0.011(4)
O14 0.060(8) 0.13(2) 0.050(7) 0.004(11) -0.006(5) -0.053(10)
O15 0.16(2) 0.18(2) 0.054(6) 0.093(15) 0.031(10) 0.022(11)
N1 0.0372(14) 0.0357(14) 0.0669(19) 0.0001(12) 0.000 0.000
C1 0.0602(16) 0.0586(16) 0.0566(15) 0.0061(13) 0.0021(13) -0.0132(13)
C2 0.0567(15) 0.0569(15) 0.0462(15) -0.0007(12) -0.0039(11) 0.0028(12)
O1 0.0467(14) 0.0549(14) 0.0687(15) 0.0139(11) 0.000 0.000

loop_
_atom_type_symbol
_atom_type_description
_atom_type_scat_dispersion_real
_atom_type_scat_dispersion_imag
_atom_type_scat_source
C C 0.0033 0.0016 'International Tables Vol C Tables 4.2.6.8 and 6.1.1.4'
H H 0.0000 0.0000 'International Tables Vol C Tables 4.2.6.8 and 6.1.1.4'
N N 0.0061 0.0033 'International Tables Vol C Tables 4.2.6.8 and 6.1.1.4'
O O 0.0106 0.0060 'International Tables Vol C Tables 4.2.6.8 and 6.1.1.4'
S S 0.1246 0.1234 'International Tables Vol C Tables 4.2.6.8 and 6.1.1.4'

loop_
_geom_angle_atom_site_label_1
_geom_angle_atom_site_label_2
_geom_angle_atom_site_label_3
_geom_angle_site_symmetry_1
_geom_angle_site_symmetry_3
_geom_angle
_geom_angle_publ_flag
O14 S1 O14 7_556 . 108.2(14) ?
O14 S1 O11 7_556 . 113.7(9) ?
O14 S1 O11 . . 113.7(9) ?
O14 S1 O15 7_556 7_556 47.2(10) ?
O14 S1 O15 . 7_556 128.7(11) ?
O11 S1 O15 . 7_556 117.5(7) ?
O14 S1 O15 7_556 . 128.7(11) ?
O14 S1 O15 . . 47.2(10) ?
O11 S1 O15 . . 117.5(7) ?
O15 S1 O15 7_556 . 107.3(12) ?
O14 S1 O13 7_556 . 129.5(9) ?
O14 S1 O13 . . 80.5(7) ?
O11 S1 O13 . . 106.5(4) ?
O15 S1 O13 7_556 . 87.8(9) ?
O14 S1 O13 7_556 7_556 80.5(7) ?
O14 S1 O13 . 7_556 129.5(9) ?
O11 S1 O13 . 7_556 106.5(4) ?
O15 S1 O13 . 7_556 87.8(9) ?
O13 S1 O13 . 7_556 59.3(6) ?
O14 S1 O12 . 7_556 98.6(6) ?
O11 S1 O12 . 7_556 104.2(6) ?
O15 S1 O12 7_556 7_556 66.7(9) ?
O15 S1 O12 . 7_556 133.5(10) ?
O13 S1 O12 . 7_556 146.7(6) ?
O13 S1 O12 7_556 7_556 99.8(4) ?
O14 S1 O12 7_556 . 98.6(6) ?
O11 S1 O12 . . 104.2(6) ?
O15 S1 O12 7_556 . 133.5(10) ?
O15 S1 O12 . . 66.7(9) ?
O13 S1 O12 . . 99.8(4) ?
O13 S1 O12 7_556 . 146.7(6) ?
O12 S1 O12 7_556 . 84.7(9) ?
S1 O12 H12 . . 109.5 ?
O13 O13 S1 7_556 . 60.4(3) ?
O15 O14 S1 . . 67.5(8) ?
O14 O15 S1 . . 65.3(8) ?
C2 N1 C2 7_556 . 110.4(3) y
C2 N1 H1A 7_556 . 109.6 ?
C2 N1 H1A . . 109.6 ?
C2 N1 H1D 7_556 . 109.6 ?
C2 N1 H1D . . 109.6 ?
H1A N1 H1D . . 108.1 ?
O1 C1 C2 . . 110.3(2) y
O1 C1 H1B . . 109.6 ?
C2 C1 H1B . . 109.6 ?
O1 C1 H1C . . 109.6 ?
C2 C1 H1C . . 109.6 ?
H1B C1 H1C . . 108.1 ?
N1 C2 C1 . . 109.3(2) y
N1 C2 H2A . . 109.8 ?
C1 C2 H2A . . 109.8 ?
N1 C2 H2B . . 109.8 ?
C1 C2 H2B . . 109.8 ?
H2A C2 H2B . . 108.3 ?
C1 O1 C1 . 7_556 110.2(3) y

loop_
_geom_bond_atom_site_label_1
_geom_bond_atom_site_label_2
_geom_bond_site_symmetry_2
_geom_bond_distance
_geom_bond_publ_flag
S1 O14 7_556 1.366(9) y
S1 O14 . 1.366(9) y
S1 O11 . 1.389(3) y
S1 O15 7_556 1.390(10) y
S1 O15 . 1.390(10) y
S1 O13 . 1.441(6) y
S1 O13 7_556 1.441(6) y
S1 O12 7_556 1.493(7) y
S1 O12 . 1.493(7) y
O12 H12 . 0.8200 ?
O13 O13 7_556 1.425(16) ?
O14 O15 . 1.10(2) ?
N1 C2 7_556 1.476(3) ?
N1 C2 . 1.476(3) y
N1 H1A . 0.9000 ?
N1 H1D . 0.9000 ?
C1 O1 . 1.421(3) y
C1 C2 . 1.499(4) y
C1 H1B . 0.9700 ?
C1 H1C . 0.9700 ?
C2 H2A . 0.9700 ?
C2 H2B . 0.9700 ?
O1 C1 7_556 1.421(3) ?

loop_
_geom_hbond_atom_site_label_D
_geom_hbond_atom_site_label_H
_geom_hbond_atom_site_label_A
_geom_hbond_site_symmetry_A
_geom_hbond_distance_DH
_geom_hbond_distance_HA
_geom_hbond_distance_DA
_geom_hbond_angle_DHA
_geom_hbond_publ_flag
N1 H1A O1 4_565 0.90 2.01 2.887(4) 166 y
N1 H1D O13 . 0.90 2.07 2.823(7) 141 y

loop_
_geom_torsion_atom_site_label_1
_geom_torsion_atom_site_label_2
_geom_torsion_atom_site_label_3
_geom_torsion_atom_site_label_4
_geom_torsion_site_symmetry_1
_geom_torsion_site_symmetry_4
_geom_torsion
_geom_torsion_publ_flag
O14 S1 O13 O13 7_556 7_556 -42.3(10) ?
O14 S1 O13 O13 . 7_556 -148.2(9) ?
O11 S1 O13 O13 . 7_556 99.7(2) ?
O15 S1 O13 O13 7_556 7_556 -18.3(8) ?
O15 S1 O13 O13 . 7_556 -145.1(13) ?
O12 S1 O13 O13 7_556 7_556 -57.0(10) ?
O12 S1 O13 O13 . 7_556 -152.2(6) ?
O14 S1 O14 O15 7_556 . -126.3(11) ?
O11 S1 O14 O15 . . 106.2(12) ?
O15 S1 O14 O15 7_556 . -77.1(16) ?
O13 S1 O14 O15 . . 2.3(12) ?
O13 S1 O14 O15 7_556 . -33.7(16) ?
O12 S1 O14 O15 7_556 . -144.0(13) ?
O12 S1 O14 O15 . . 171(5) ?
O14 S1 O15 O14 7_556 . 78.7(17) ?
O11 S1 O15 O14 . . -97.9(15) ?
O15 S1 O15 O14 7_556 . 127.2(14) ?
O13 S1 O15 O14 . . -176(2) ?
O13 S1 O15 O14 7_556 . 154.7(14) ?
O12 S1 O15 O14 7_556 . 53.2(16) ?
O12 S1 O15 O14 . . -3.5(18) ?
C2 N1 C2 C1 7_556 . -55.7(3) ?
O1 C1 C2 N1 . . 58.5(3) y
C2 C1 O1 C1 . 7_556 -61.9(4) ?
